data_4518662
loop_
_publ_author_name
'Qin, Jincheng'
'Liu, Zhifu'
'Ma, Mingsheng'
'Liu, Feng'
'Qi, Ze-Ming'
'Li, Yongxiang'

_publ_section_title
;
 Structure and Microwave Dielectric Properties of Gillespite-Type
 ACuSi<sub>4</sub>O<sub>10</sub> (A = Ca, Sr, Ba) Ceramics and
 Quantitative Prediction of the <i>Q</i> \\times <i>f</i> Value via
 Machine Learning.
;
_journal_issue 15
_journal_name_full 'ACS applied materials &amp; interfaces'
_journal_page_first 17817
_journal_page_last 17826
_journal_paper_doi 10.1021/acsami.1c01909
_journal_volume 13
_journal_year 2021
_chemical_formula_sum 'Ca0.5 Cu O10 Si4 Sr0.5'
_chemical_formula_weight 399.73
_space_group_IT_number 130
_space_group_name_Hall '-P 4a 2ac'
_space_group_name_H-M_alt 'P 4/n c c :2'
_symmetry_cell_setting tetragonal
_symmetry_space_group_name_H-M 'P 4/n c c :2'
_audit_creation_date 2020-01-06T10:52
_audit_creation_method 'from EXP file using GSAS2CIF'
_audit_update_record ' 2020-01-06T10:52  Initial CIF as created by GSAS2CIF'
_cell_angle_alpha 90.0
_cell_angle_beta 90.0
_cell_angle_gamma 90.0
_cell_formula_units_Z 4
_cell_length_a 7.3200(5)
_cell_length_b 7.32
_cell_length_c 15.3171(10)
_cell_measurement_temperature 298
_cell_volume 820.73(8)
_computing_structure_refinement GSAS
_diffrn_ambient_temperature 298
_diffrn_measurement_device_type
;
Bruker D8 Advance
;
_pd_phase_name (Ca0.5Sr0.5)CuSi4O10
_refine_ls_goodness_of_fit_all 1.04
_refine_ls_matrix_type full
_refine_ls_number_parameters 59
_refine_ls_number_restraints 0
_refine_ls_shift/su_mean 0.87
_cod_data_source_file (Ca0.5Sr0.5)CuSi4O10.cif
_cod_data_source_block (Ca0.5Sr0.5)CuSi4O10
_cod_depositor_comments
;
The following automatic conversions were performed:

data item '_geom_angle_publ_flag' value 'N' was changed to 'n' in
accordance with the
/home/data/users/saulius/crontab/automatic-downloads/current/ACS/lib/dictionaries/cif_core.dic
dictionary named 'cif_core.dic' version 2.4.2 last updated on
2011-04-26 (166 times).

data item '_geom_bond_publ_flag' value 'N' was changed to 'n' in
accordance with the
/home/data/users/saulius/crontab/automatic-downloads/current/ACS/lib/dictionaries/cif_core.dic
dictionary named 'cif_core.dic' version 2.4.2 last updated on
2011-04-26 (49 times).

Automatic conversion script
Id: cif_fix_values 7556 2019-12-06 15:28:31Z antanas 
;
_cod_original_cell_volume 820.72(16)
_cod_original_formula_sum 'Ca0.50 Cu O10 Si4 Sr0.50'
_cod_database_code 4518662

loop_
_symmetry_equiv_pos_site_id
_symmetry_equiv_pos_as_xyz
1 +x,+y,+z
2 -y+1/2,+x,+z
3 -x+1/2,-y+1/2,+z
4 +y,-x+1/2,+z
5 -x+1/2,+y,+z+1/2
6 -y+1/2,-x+1/2,+z+1/2
7 +x,-y+1/2,+z+1/2
8 +y,+x,+z+1/2
-1 -x,-y,-z
-2 +y+1/2,-x,-z
-3 +x+1/2,+y+1/2,-z
-4 -y,+x+1/2,-z
-5 +x+1/2,-y,-z+1/2
-6 +y+1/2,+x+1/2,-z+1/2
-7 -x,+y+1/2,-z+1/2
-8 -y,-x,-z+1/2

loop_
_atom_site_type_symbol
_atom_site_label
_atom_site_fract_x
_atom_site_fract_y
_atom_site_fract_z
_atom_site_occupancy
_atom_site_thermal_displace_type
_atom_site_U_iso_or_equiv
_atom_site_symmetry_multiplicity
Ca Ca 0.25 0.75 0.0 0.5 Uiso 0.147(6) 4
Cu Cu 0.25 0.25 0.08498(8) 1.0 Uiso 0.0192(7) 4
Si Si 0.50468(19) 0.92702(26) 0.14850(13) 1.0 Uiso 0.0219(7) 16
O O1 0.4636(4) 0.9636(4) 0.25 1.0 Uiso 0.0139(22) 8
O O2 0.7117(4) -0.0001(4) 0.12939(21) 1.0 Uiso 0.0192(12) 16
O O3 0.3633(5) 0.0105(4) 0.08590(16) 1.0 Uiso 0.0183(12) 16
Sr Sr 0.25 0.75 0.0 0.5 Uiso 0.0009(9) 4

loop_
_atom_type_symbol
_atom_type_number_in_cell
Ca 2.0
Cu 4.0
Si 16.0
O 40.0
Sr 2.0

loop_
_geom_angle_atom_site_label_1
_geom_angle_atom_site_label_2
_geom_angle_atom_site_label_3
_geom_angle
_geom_angle_site_symmetry_1
_geom_angle_site_symmetry_2
_geom_angle_site_symmetry_3
_geom_angle_publ_flag
Si Ca Si 89.89(6) 1_555 . 3_565 n
Si Ca Si 91.41(3) 1_555 . -2_555 n
Si Ca Si 120.061(34) 1_555 . -4_655 n
Si Ca O2 29.90(7) 1_555 . 2_555 n
Si Ca O2 80.37(6) 1_555 . 4_565 n
Si Ca O2 100.67(7) 1_555 . -1_665 n
Si Ca O2 139.07(3) 1_555 . -3_454 n
Si Ca O3 27.57(6) 1_555 . 1_565 n
Si Ca O3 97.44(7) 1_555 . 3_555 n
Si Ca O3 117.97(3) 1_555 . -2_654 n
Si Ca O3 138.45(4) 1_555 . -4_554 n
Si Ca Si 103.12(4) 3_565 . -2_555 n
Si Ca Si 120.061(34) 3_565 . -4_655 n
Si Ca O2 80.37(6) 3_565 . 2_555 n
Si Ca O2 29.90(7) 3_565 . 4_565 n
Si Ca O2 148.13(7) 3_565 . -1_665 n
Si Ca O2 130.69(4) 3_565 . -3_454 n
Si Ca O3 97.44(7) 3_565 . 1_565 n
Si Ca O3 27.57(6) 3_565 . 3_555 n
Si Ca O3 131.97(4) 3_565 . -2_654 n
Si Ca O3 131.02(3) 3_565 . -4_554 n
Si Ca Si 124.19(4) -2_555 . -4_655 n
Si Ca O2 123.69(6) -2_454 . 2_555 n
Si Ca O2 137.56(6) -2_454 . 4_565 n
Si Ca O2 70.04(6) -2_454 . -1_665 n
Si Ca O2 22.01(1) -2_454 . -3_454 n
Si Ca O3 129.02(8) -2_554 . 1_565 n
Si Ca O3 103.89(7) -2_554 . 3_555 n
Si Ca O3 3.29(1) -2_554 . -2_654 n
Si Ca O3 42.22(1) -2_554 . -4_554 n
Si Ca O2 163.44(6) -4_554 . 2_555 n
Si Ca O2 110.36(6) -4_554 . 4_565 n
Si Ca O2 47.79(6) -4_554 . -1_665 n
Si Ca O2 27.62(1) -4_554 . -3_454 n
Si Ca O3 118.26(6) -4_654 . 1_565 n
Si Ca O3 125.95(6) -4_654 . 3_555 n
Si Ca O3 43.68(1) -4_654 . -2_654 n
Si Ca O3 3.95(1) -4_654 . -4_554 n
O2 Ca O2 86.11(13) 2_555 . 4_565 n
O2 Ca O2 122.27(8) 2_555 . -1_665 n
O2 Ca O2 136.59(6) 2_555 . -3_454 n
O2 Ca O3 57.45(9) 2_555 . 1_565 n
O2 Ca O3 75.91(10) 2_555 . 3_555 n
O2 Ca O3 104.22(6) 2_555 . -2_654 n
O2 Ca O3 143.79(6) 2_555 . -4_554 n
O2 Ca O2 122.27(8) 4_565 . -1_665 n
O2 Ca O2 136.59(6) 4_565 . -3_454 n
O2 Ca O3 75.91(10) 4_565 . 1_565 n
O2 Ca O3 57.45(9) 4_565 . 3_555 n
O2 Ca O3 158.27(6) 4_565 . -2_654 n
O2 Ca O3 130.03(6) 4_565 . -4_554 n
O2 Ca O2 49.17(6) -1_665 . -3_454 n
O2 Ca O3 80.38(9) -1_665 . 1_565 n
O2 Ca O3 161.53(11) -1_665 . 3_555 n
O2 Ca O3 68.43(6) -1_665 . -2_654 n
O2 Ca O3 41.70(6) -1_665 . -4_554 n
O2 Ca O3 116.24(7) -3_554 . 1_565 n
O2 Ca O3 122.94(6) -3_554 . 3_555 n
O2 Ca O3 18.80(1) -3_554 . -2_654 n
O2 Ca O3 29.86(1) -3_554 . -4_554 n
O3 Ca O3 115.35(13) 1_565 . 3_555 n
O3 Ca O3 125.78(8) 1_565 . -2_654 n
O3 Ca O3 122.04(6) 1_565 . -4_554 n
O3 Ca O3 105.96(7) 3_555 . -2_654 n
O3 Ca O3 122.04(6) 3_555 . -4_554 n
O3 Ca O3 43.33(1) -2_654 . -4_554 n
O3 Cu O3 89.9970(13) 1_555 . 2_555 n
O3 Cu O3 179.17(13) 1_555 . 3_555 n
O3 Cu O3 89.9970(13) 1_555 . 4_555 n
O3 Cu O3 89.9970(13) 2_555 . 3_555 n
O3 Cu O3 179.17(13) 2_555 . 4_555 n
O3 Cu O3 89.9970(13) 3_555 . 4_555 n
Ca Si O1 130.09(18) 1_555 . 1_555 n
Ca Si O2 122.90(17) 1_555 . 1_565 n
Ca Si O2 57.47(14) 1_555 . 2_555 n
Ca Si O3 47.80(16) 1_555 . 1_565 n
Ca Si Sr 0 1_555 . 1_555 n
O1 Si O2 107.00(23) 1_555 . 1_565 n
O1 Si O2 109.68(24) 1_555 . 2_555 n
O1 Si O3 114.30(16) 1_555 . 1_565 n
O1 Si Sr 130.09(18) 1_555 . 1_555 n
O2 Si O2 107.95(25) 1_565 . 2_555 n
O2 Si O3 112.52(21) 1_565 . 1_565 n
O2 Si Sr 122.90(17) 1_565 . 1_555 n
O2 Si O3 105.22(24) 2_555 . 1_565 n
O2 Si Sr 57.47(14) 2_555 . 1_555 n
O3 Si Sr 47.80(16) 1_565 . 1_555 n
Si O1 Si 145.45(12) 1_555 . -6_556 n
Ca O2 Si 116.58(19) 2_655 . 1_545 n
Ca O2 Si 92.64(16) 2_655 . 4_555 n
Ca O2 Sr 0 2_655 . 2_655 n
Si O2 Si 150.75(28) 1_545 . 4_555 n
Si O2 Sr 116.58(19) 1_545 . 2_655 n
Si O2 Sr 92.64(16) 4_555 . 2_655 n
Ca O3 Cu 123.54(14) 1_545 . 1_555 n
Ca O3 Si 104.62(19) 1_545 . 1_545 n
Ca O3 Sr 0 1_545 . 1_545 n
Cu O3 Si 130.66(25) 1_555 . 1_545 n
Cu O3 Sr 123.54(14) 1_555 . 1_545 n
Si O3 Sr 104.62(19) 1_545 . 1_545 n
Si Sr Si 89.89(6) 1_555 . 3_565 n
Si Sr Si 91.41(3) 1_555 . -2_555 n
Si Sr Si 120.061(34) 1_555 . -4_655 n
Si Sr O2 29.90(7) 1_555 . 2_555 n
Si Sr O2 80.37(6) 1_555 . 4_565 n
Si Sr O2 100.67(7) 1_555 . -1_665 n
Si Sr O2 139.07(3) 1_555 . -3_454 n
Si Sr O3 27.57(6) 1_555 . 1_565 n
Si Sr O3 97.44(7) 1_555 . 3_555 n
Si Sr O3 117.97(3) 1_555 . -2_654 n
Si Sr O3 138.45(4) 1_555 . -4_554 n
Si Sr Si 103.12(4) 3_565 . -2_555 n
Si Sr Si 120.061(34) 3_565 . -4_655 n
Si Sr O2 80.37(6) 3_565 . 2_555 n
Si Sr O2 29.90(7) 3_565 . 4_565 n
Si Sr O2 148.13(7) 3_565 . -1_665 n
Si Sr O2 130.69(4) 3_565 . -3_454 n
Si Sr O3 97.44(7) 3_565 . 1_565 n
Si Sr O3 27.57(6) 3_565 . 3_555 n
Si Sr O3 131.97(4) 3_565 . -2_654 n
Si Sr O3 131.02(3) 3_565 . -4_554 n
Si Sr Si 124.19(4) -2_555 . -4_655 n
Si Sr O2 123.69(6) -2_454 . 2_555 n
Si Sr O2 137.56(6) -2_454 . 4_565 n
Si Sr O2 70.04(6) -2_454 . -1_665 n
Si Sr O2 22.01(1) -2_454 . -3_454 n
Si Sr O3 129.02(8) -2_554 . 1_565 n
Si Sr O3 103.89(7) -2_554 . 3_555 n
Si Sr O3 3.29(1) -2_554 . -2_654 n
Si Sr O3 42.22(1) -2_554 . -4_554 n
Si Sr O2 163.44(6) -4_554 . 2_555 n
Si Sr O2 110.36(6) -4_554 . 4_565 n
Si Sr O2 47.79(6) -4_554 . -1_665 n
Si Sr O2 27.62(1) -4_554 . -3_454 n
Si Sr O3 118.26(6) -4_654 . 1_565 n
Si Sr O3 125.95(6) -4_654 . 3_555 n
Si Sr O3 43.68(1) -4_654 . -2_654 n
Si Sr O3 3.95(1) -4_654 . -4_554 n
O2 Sr O2 86.11(13) 2_555 . 4_565 n
O2 Sr O2 122.27(8) 2_555 . -1_665 n
O2 Sr O2 136.59(6) 2_555 . -3_454 n
O2 Sr O3 57.45(9) 2_555 . 1_565 n
O2 Sr O3 75.91(10) 2_555 . 3_555 n
O2 Sr O3 104.22(6) 2_555 . -2_654 n
O2 Sr O3 143.79(6) 2_555 . -4_554 n
O2 Sr O2 122.27(8) 4_565 . -1_665 n
O2 Sr O2 136.59(6) 4_565 . -3_454 n
O2 Sr O3 75.91(10) 4_565 . 1_565 n
O2 Sr O3 57.45(9) 4_565 . 3_555 n
O2 Sr O3 158.27(6) 4_565 . -2_654 n
O2 Sr O3 130.03(6) 4_565 . -4_554 n
O2 Sr O2 49.17(6) -1_665 . -3_454 n
O2 Sr O3 80.38(9) -1_665 . 1_565 n
O2 Sr O3 161.53(11) -1_665 . 3_555 n
O2 Sr O3 68.43(6) -1_665 . -2_654 n
O2 Sr O3 41.70(6) -1_665 . -4_554 n
O2 Sr O3 116.24(7) -3_554 . 1_565 n
O2 Sr O3 122.94(6) -3_554 . 3_555 n
O2 Sr O3 18.80(1) -3_554 . -2_654 n
O2 Sr O3 29.86(1) -3_554 . -4_554 n
O3 Sr O3 115.35(13) 1_565 . 3_555 n
O3 Sr O3 125.78(8) 1_565 . -2_654 n
O3 Sr O3 122.04(6) 1_565 . -4_554 n
O3 Sr O3 105.96(7) 3_555 . -2_654 n
O3 Sr O3 122.04(6) 3_555 . -4_554 n
O3 Sr O3 43.33(1) -2_654 . -4_554 n

loop_
_geom_bond_atom_site_label_1
_geom_bond_atom_site_label_2
_geom_bond_distance
_geom_bond_site_symmetry_1
_geom_bond_site_symmetry_2
_geom_bond_publ_flag
Ca Si 3.2137(20) . 1_555 n
Ca Si 3.2137(20) . 3_565 n
Ca Si 3.2137(20) . -2_465 n
Ca Si 3.2137(20) . -4_655 n
Ca O2 2.7123(29) . 2_555 n
Ca O2 2.7123(29) . 4_565 n
Ca O2 2.7123(29) . -1_665 n
Ca O2 2.7123(29) . -3_455 n
Ca O3 2.4606(34) . 1_565 n
Ca O3 2.4606(34) . 3_555 n
Ca O3 2.4606(34) . -2_565 n
Ca O3 2.4606(34) . -4_555 n
Cu O3 1.9396(29) . 1_555 n
Cu O3 1.9396(29) . 2_555 n
Cu O3 1.9396(29) . 3_555 n
Cu O3 1.9396(29) . 4_555 n
Si Ca 3.2137(20) . 1_555 n
Si O1 1.6060(21) . 1_555 n
Si O2 1.6331(31) . 1_565 n
Si O2 1.603(4) . 2_555 n
Si O3 1.5374(28) . 1_565 n
Si Sr 3.2137(20) . 1_555 n
Si Sr 3.7400(17) . 2_665 n
O1 Si 1.6060(21) . 1_555 n
O1 Si 1.6060(21) . -6_455 n
O2 Ca 2.7123(29) . 2_655 n
O2 Si 1.6331(31) . 1_545 n
O2 Si 1.603(4) . 4_555 n
O2 Sr 2.7123(29) . 2_655 n
O3 Ca 2.4606(34) . 1_545 n
O3 Cu 1.9396(29) . 1_555 n
O3 Si 1.5374(28) . 1_545 n
O3 Sr 2.4606(34) . 1_545 n
Sr Si 3.2137(20) . 1_555 n
Sr Si 3.7400(17) . 2_655 n
Sr Si 3.2137(20) . 3_565 n
Sr Si 3.7400(17) . 4_465 n
Sr Si 3.7400(17) . -1_675 n
Sr Si 3.2137(20) . -2_465 n
Sr Si 3.7400(17) . -3_445 n
Sr Si 3.2137(20) . -4_655 n
Sr O2 2.7123(29) . 2_555 n
Sr O2 2.7123(29) . 4_565 n
Sr O2 2.7123(29) . -1_665 n
Sr O2 2.7123(29) . -3_455 n
Sr O3 2.4606(34) . 1_565 n
Sr O3 2.4606(34) . 3_555 n
Sr O3 2.4606(34) . -2_565 n
Sr O3 2.4606(34) . -4_555 n
